data_1574591
loop_
_publ_author_name
'Xue, Minying'
'To, Wai-Pong'
'Cheng, Gang'
'Zhang, Yuzhen'
'Tang, Zhou'
'Du, Lili'
'Low, Kam-Hung'
'Wan, Qingyun'
'Che, Chi-Ming'

_publ_section_title
;
 3MMLCT excited states of luminescent binuclear PdII complexes: excited
 state inner-sphere electron-transfer reactions and application
;
_journal_issue 24
_journal_name_full 'Chemical Science'
_journal_page_first 10701
_journal_page_last 10713
_journal_paper_doi 10.1039/D4SC08612K
_journal_volume 16
_journal_year 2025
_chemical_formula_moiety 'C46 H40 N8 Pd2, C2 H3 N'
_chemical_formula_sum 'C48 H43 N9 Pd2'
_chemical_formula_weight 958.71
_space_group_crystal_system monoclinic
_space_group_IT_number 14
_space_group_name_Hall '-P 2ybc'
_space_group_name_H-M_alt 'P 1 21/c 1'
_atom_sites_solution_hydrogens geom
_audit_creation_method SHELXL-2014/7
_audit_update_record
;
2024-05-04 deposited with the CCDC.	2025-05-05 downloaded from the CCDC.
;
_cell_angle_alpha 90
_cell_angle_beta 114.783(4)
_cell_angle_gamma 90
_cell_formula_units_Z 4
_cell_length_a 20.022(3)
_cell_length_b 13.1386(19)
_cell_length_c 17.551(2)
_cell_measurement_reflns_used 522
_cell_measurement_temperature 173(2)
_cell_measurement_theta_max 25.0071
_cell_measurement_theta_min 2.4204
_cell_volume 4191.8(10)
_computing_cell_refinement 'SAINT V8.34A (Bruker AXS Inc., 2013)'
_computing_data_collection 'APEX3 v2015.5-2 (Bruker-AXS, 2015)'
_computing_data_reduction 'SAINT V8.34A (Bruker AXS Inc., 2013)'
_computing_molecular_graphics 'shelXle (C.B. Huebschle, rev 717)'
_computing_publication_material 'XP, VERSION 5'
_computing_structure_refinement 'SHELXL-2014/7 (Sheldrick, 2014)'
_computing_structure_solution 'SHELXT 2014/4 (Sheldrick, 2014)'
_diffrn_ambient_temperature 173(2)
_diffrn_detector_area_resol_mean 10.4167
_diffrn_measured_fraction_theta_full 0.999
_diffrn_measured_fraction_theta_max 0.989
_diffrn_measurement_device_type 'Bruker D8 VENTURE FIXED-CHI PHOTON 100 CMOS'
_diffrn_measurement_method '\f and \w scans'
_diffrn_radiation_type MoK\a
_diffrn_radiation_wavelength 0.71073
_diffrn_reflns_av_R_equivalents 0.0708
_diffrn_reflns_av_unetI/netI 0.0455
_diffrn_reflns_Laue_measured_fraction_full 0.999
_diffrn_reflns_Laue_measured_fraction_max 0.989
_diffrn_reflns_limit_h_max 25
_diffrn_reflns_limit_h_min -25
_diffrn_reflns_limit_k_max 16
_diffrn_reflns_limit_k_min -16
_diffrn_reflns_limit_l_max 21
_diffrn_reflns_limit_l_min -21
_diffrn_reflns_number 50512
_diffrn_reflns_point_group_measured_fraction_full 0.999
_diffrn_reflns_point_group_measured_fraction_max 0.989
_diffrn_reflns_theta_full 25.242
_diffrn_reflns_theta_max 26.410
_diffrn_reflns_theta_min 2.548
_diffrn_source 'I\mS HB micro-focus sealed tube'
_exptl_absorpt_coefficient_mu 0.904
_exptl_absorpt_correction_T_max 0.7454
_exptl_absorpt_correction_T_min 0.5855
_exptl_absorpt_correction_type multi-scan
_exptl_absorpt_process_details
;
SADABS-2014/5 - Bruker AXS area detector scaling and absorption correction
;
_exptl_crystal_colour yellow
_exptl_crystal_density_diffrn 1.519
_exptl_crystal_description plate
_exptl_crystal_F_000 1944
_exptl_crystal_size_max 0.307
_exptl_crystal_size_mid 0.278
_exptl_crystal_size_min 0.144
_refine_diff_density_max 0.539
_refine_diff_density_min -1.004
_refine_diff_density_rms 0.092
_refine_ls_extinction_method none
_refine_ls_goodness_of_fit_ref 1.042
_refine_ls_hydrogen_treatment constr
_refine_ls_matrix_type full
_refine_ls_number_parameters 535
_refine_ls_number_reflns 8517
_refine_ls_number_restraints 0
_refine_ls_restrained_S_all 1.042
_refine_ls_R_factor_all 0.0437
_refine_ls_R_factor_gt 0.0324
_refine_ls_shift/su_max 0.001
_refine_ls_shift/su_mean 0.000
_refine_ls_structure_factor_coef Fsqd
_refine_ls_weighting_details 'w=1/[\s^2^(Fo^2^)+(0.0255P)^2^+4.4275P] where P=(Fo^2^+2Fc^2^)/3'
_refine_ls_weighting_scheme calc
_refine_ls_wR_factor_gt 0.0699
_refine_ls_wR_factor_ref 0.0739
_reflns_Friedel_coverage 0.000
_reflns_number_gt 7290
_reflns_number_total 8517
_reflns_threshold_expression 'I > 2\s(I)'
_cod_data_source_file d4sc08612k2.cif
_cod_data_source_block mo_CHEM0618
_cod_depositor_comments 'Adding full bibliography for 1574586--1574591.cif.'
_cod_original_sg_symbol_H-M 'P 21/c'
_cod_database_code 1574591
_shelx_shelxl_version_number 2014/7
_shelx_space_group_comment
;
The symmetry employed for this shelxl refinement is uniquely defined
by the following loop, which should always be used as a source of
symmetry information in preference to the above space-group names.
They are only intended as comments.
;
_shelx_estimated_absorpt_t_min 0.769
_shelx_estimated_absorpt_t_max 0.881

loop_
_space_group_symop_operation_xyz
'x, y, z'
'-x, y+1/2, -z+1/2'
'-x, -y, -z'
'x, -y-1/2, z-1/2'

loop_
_atom_site_label
_atom_site_type_symbol
_atom_site_fract_x
_atom_site_fract_y
_atom_site_fract_z
_atom_site_U_iso_or_equiv
_atom_site_adp_type
_atom_site_occupancy
_atom_site_site_symmetry_order
_atom_site_calc_flag
_atom_site_refinement_flags_posn
_atom_site_refinement_flags_adp
_atom_site_refinement_flags_occupancy
_atom_site_disorder_assembly
_atom_site_disorder_group
Pd1 Pd 0.16561(2) 0.50693(2) 0.18229(2) 0.01453(6) Uani 1 1 d . . . . .
Pd2 Pd 0.30709(2) 0.54664(2) 0.18165(2) 0.01484(6) Uani 1 1 d . . . . .
N1 N 0.10598(12) 0.42086(18) -0.00199(14) 0.0225(5) Uani 1 1 d . . . . .
N2 N 0.08122(12) 0.57521(18) 0.01494(14) 0.0225(5) Uani 1 1 d . . . . .
N3 N 0.24918(13) 0.75122(17) 0.08244(15) 0.0246(5) Uani 1 1 d . . . . .
N4 N 0.25365(13) 0.61861(18) 0.01338(14) 0.0252(5) Uani 1 1 d . . . . .
N5 N 0.21521(12) 0.36041(16) 0.21986(14) 0.0184(5) Uani 1 1 d . . . . .
N6 N 0.33554(12) 0.41922(16) 0.25931(13) 0.0181(5) Uani 1 1 d . . . . .
N7 N 0.22172(12) 0.54882(16) 0.30748(13) 0.0175(5) Uani 1 1 d . . . . .
N8 N 0.31733(12) 0.63310(17) 0.28948(14) 0.0188(5) Uani 1 1 d . . . . .
C1 C 0.13326(17) 0.3163(2) 0.0121(2) 0.0310(7) Uani 1 1 d . . . . .
H1A H 0.1811 0.3142 0.0608 0.047 Uiso 1 1 calc R U . . .
H1B H 0.1388 0.2917 -0.0376 0.047 Uiso 1 1 calc R U . . .
H1C H 0.0983 0.2729 0.0227 0.047 Uiso 1 1 calc R U . . .
C2 C 0.11413(14) 0.4895(2) 0.05814(17) 0.0189(6) Uani 1 1 d . . . . .
C3 C 0.06873(17) 0.4629(3) -0.08073(19) 0.0334(7) Uani 1 1 d . . . . .
H3 H 0.0564 0.4293 -0.1328 0.040 Uiso 1 1 calc R U . . .
C4 C 0.05318(17) 0.5595(3) -0.07041(19) 0.0328(7) Uani 1 1 d . . . . .
H4 H 0.0279 0.6076 -0.1133 0.039 Uiso 1 1 calc R U . . .
C5 C 0.08164(15) 0.6615(2) 0.06341(18) 0.0231(6) Uani 1 1 d . . . . .
C6 C 0.11693(14) 0.6434(2) 0.14980(18) 0.0206(6) Uani 1 1 d . . . . .
C7 C 0.11542(16) 0.7229(2) 0.2016(2) 0.0271(6) Uani 1 1 d . . . . .
H7 H 0.1373 0.7138 0.2607 0.032 Uiso 1 1 calc R U . . .
C8 C 0.08227(18) 0.8157(2) 0.1679(2) 0.0389(8) Uani 1 1 d . . . . .
H8 H 0.0809 0.8683 0.2044 0.047 Uiso 1 1 calc R U . . .
C9 C 0.05145(18) 0.8321(2) 0.0823(2) 0.0392(8) Uani 1 1 d . . . . .
H9 H 0.0310 0.8966 0.0603 0.047 Uiso 1 1 calc R U . . .
C10 C 0.05048(17) 0.7540(2) 0.0285(2) 0.0336(7) Uani 1 1 d . . . . .
H10 H 0.0291 0.7637 -0.0305 0.040 Uiso 1 1 calc R U . . .
C11 C 0.25802(18) 0.8220(2) 0.1497(2) 0.0331(7) Uani 1 1 d . . . . .
H11A H 0.3088 0.8470 0.1751 0.050 Uiso 1 1 calc R U . . .
H11B H 0.2469 0.7872 0.1924 0.050 Uiso 1 1 calc R U . . .
H11C H 0.2243 0.8795 0.1269 0.050 Uiso 1 1 calc R U . . .
C12 C 0.27192(14) 0.6528(2) 0.09279(17) 0.0202(6) Uani 1 1 d . . . . .
C13 C 0.21610(17) 0.7761(2) -0.0019(2) 0.0328(7) Uani 1 1 d . . . . .
H13 H 0.1951 0.8400 -0.0249 0.039 Uiso 1 1 calc R U . . .
C14 C 0.21906(17) 0.6935(2) -0.0450(2) 0.0326(7) Uani 1 1 d . . . . .
H14 H 0.2009 0.6876 -0.1043 0.039 Uiso 1 1 calc R U . . .
C15 C 0.27166(15) 0.5159(2) 0.00548(18) 0.0240(6) Uani 1 1 d . . . . .
C16 C 0.30110(14) 0.4647(2) 0.08271(17) 0.0202(6) Uani 1 1 d . . . . .
C17 C 0.32088(15) 0.3635(2) 0.07989(18) 0.0248(6) Uani 1 1 d . . . . .
H17 H 0.3407 0.3251 0.1303 0.030 Uiso 1 1 calc R U . . .
C18 C 0.31234(17) 0.3175(2) 0.0048(2) 0.0348(7) Uani 1 1 d . . . . .
H18 H 0.3269 0.2486 0.0048 0.042 Uiso 1 1 calc R U . . .
C19 C 0.2831(2) 0.3708(3) -0.0692(2) 0.0424(9) Uani 1 1 d . . . . .
H19 H 0.2775 0.3387 -0.1200 0.051 Uiso 1 1 calc R U . . .
C20 C 0.26164(19) 0.4719(3) -0.0702(2) 0.0373(8) Uani 1 1 d . . . . .
H20 H 0.2408 0.5094 -0.1211 0.045 Uiso 1 1 calc R U . . .
C21 C 0.28750(14) 0.3514(2) 0.26003(16) 0.0187(6) Uani 1 1 d . . . . .
H21 H 0.3062 0.2912 0.2919 0.022 Uiso 1 1 calc R U . . .
C22 C 0.17250(15) 0.2745(2) 0.21856(16) 0.0194(6) Uani 1 1 d . . . . .
C23 C 0.10744(15) 0.2879(2) 0.22830(18) 0.0249(6) Uani 1 1 d . . . . .
H23 H 0.0926 0.3545 0.2357 0.030 Uiso 1 1 calc R U . . .
C24 C 0.06417(17) 0.2049(2) 0.2273(2) 0.0312(7) Uani 1 1 d . . . . .
H24 H 0.0200 0.2152 0.2341 0.037 Uiso 1 1 calc R U . . .
C25 C 0.08456(17) 0.1076(2) 0.21642(19) 0.0312(7) Uani 1 1 d . . . . .
H25 H 0.0552 0.0509 0.2166 0.037 Uiso 1 1 calc R U . . .
C26 C 0.14840(17) 0.0937(2) 0.20532(18) 0.0275(6) Uani 1 1 d . . . . .
H26 H 0.1623 0.0269 0.1970 0.033 Uiso 1 1 calc R U . . .
C27 C 0.19247(16) 0.1758(2) 0.20617(17) 0.0247(6) Uani 1 1 d . . . . .
H27 H 0.2361 0.1650 0.1983 0.030 Uiso 1 1 calc R U . . .
C28 C 0.41008(15) 0.40684(19) 0.31615(17) 0.0197(6) Uani 1 1 d . . . . .
C29 C 0.43089(16) 0.3819(2) 0.40012(18) 0.0280(7) Uani 1 1 d . . . . .
H29 H 0.3943 0.3709 0.4205 0.034 Uiso 1 1 calc R U . . .
C30 C 0.50535(18) 0.3729(3) 0.4547(2) 0.0395(8) Uani 1 1 d . . . . .
H30 H 0.5192 0.3557 0.5119 0.047 Uiso 1 1 calc R U . . .
C31 C 0.55858(18) 0.3890(3) 0.4256(2) 0.0424(9) Uani 1 1 d . . . . .
H31 H 0.6091 0.3825 0.4625 0.051 Uiso 1 1 calc R U . . .
C32 C 0.53828(17) 0.4146(3) 0.3429(2) 0.0393(8) Uani 1 1 d . . . . .
H32 H 0.5751 0.4260 0.3231 0.047 Uiso 1 1 calc R U . . .
C33 C 0.46474(15) 0.4238(2) 0.2882(2) 0.0280(7) Uani 1 1 d . . . . .
H33 H 0.4515 0.4418 0.2313 0.034 Uiso 1 1 calc R U . . .
C34 C 0.28154(14) 0.6060(2) 0.33426(16) 0.0184(5) Uani 1 1 d . . . . .
H34 H 0.3003 0.6294 0.3906 0.022 Uiso 1 1 calc R U . . .
C35 C 0.19921(15) 0.51270(19) 0.36873(17) 0.0187(6) Uani 1 1 d . . . . .
C36 C 0.24887(16) 0.4733(2) 0.44536(18) 0.0238(6) Uani 1 1 d . . . . .
H36 H 0.2994 0.4681 0.4565 0.029 Uiso 1 1 calc R U . . .
C37 C 0.22546(19) 0.4416(2) 0.5057(2) 0.0322(7) Uani 1 1 d . . . . .
H37 H 0.2599 0.4149 0.5577 0.039 Uiso 1 1 calc R U . . .
C38 C 0.15215(19) 0.4488(2) 0.4902(2) 0.0337(7) Uani 1 1 d . . . . .
H38 H 0.1361 0.4282 0.5317 0.040 Uiso 1 1 calc R U . . .
C39 C 0.10210(18) 0.4863(3) 0.4139(2) 0.0335(7) Uani 1 1 d . . . . .
H39 H 0.0516 0.4908 0.4031 0.040 Uiso 1 1 calc R U . . .
C40 C 0.12461(16) 0.5172(2) 0.35303(19) 0.0260(6) Uani 1 1 d . . . . .
H40 H 0.0895 0.5415 0.3005 0.031 Uiso 1 1 calc R U . . .
C41 C 0.37360(15) 0.7067(2) 0.32653(17) 0.0199(6) Uani 1 1 d . . . . .
C42 C 0.36529(16) 0.7906(2) 0.36979(19) 0.0282(7) Uani 1 1 d . . . . .
H42 H 0.3202 0.8003 0.3746 0.034 Uiso 1 1 calc R U . . .
C43 C 0.42209(18) 0.8610(2) 0.4064(2) 0.0356(7) Uani 1 1 d . . . . .
H43 H 0.4156 0.9179 0.4360 0.043 Uiso 1 1 calc R U . . .
C44 C 0.48770(18) 0.8479(3) 0.3994(2) 0.0381(8) Uani 1 1 d . . . . .
H44 H 0.5269 0.8948 0.4250 0.046 Uiso 1 1 calc R U . . .
C45 C 0.49581(17) 0.7655(3) 0.3548(2) 0.0359(8) Uani 1 1 d . . . . .
H45 H 0.5407 0.7565 0.3494 0.043 Uiso 1 1 calc R U . . .
C46 C 0.43924(16) 0.6960(2) 0.31780(19) 0.0290(7) Uani 1 1 d . . . . .
H46 H 0.4453 0.6407 0.2863 0.035 Uiso 1 1 calc R U . . .
N9 N 0.3713(2) 0.1181(4) 0.2210(3) 0.0908(15) Uani 1 1 d . . . . .
C47 C 0.4249(3) 0.1238(3) 0.2793(3) 0.0566(11) Uani 1 1 d . . . . .
C48 C 0.4930(3) 0.1325(3) 0.3523(3) 0.0653(12) Uani 1 1 d . . . . .
H48A H 0.5241 0.0735 0.3557 0.098 Uiso 1 1 calc R U . . .
H48B H 0.4832 0.1350 0.4025 0.098 Uiso 1 1 calc R U . . .
H48C H 0.5183 0.1949 0.3487 0.098 Uiso 1 1 calc R U . . .

loop_
_atom_site_aniso_label
_atom_site_aniso_U_11
_atom_site_aniso_U_22
_atom_site_aniso_U_33
_atom_site_aniso_U_23
_atom_site_aniso_U_13
_atom_site_aniso_U_12
Pd1 0.01562(10) 0.01354(10) 0.01426(11) -0.00085(7) 0.00608(8) -0.00071(8)
Pd2 0.01662(10) 0.01443(10) 0.01465(11) 0.00214(7) 0.00771(8) 0.00074(8)
N1 0.0215(12) 0.0280(13) 0.0168(12) -0.0035(10) 0.0068(10) -0.0014(10)
N2 0.0209(12) 0.0264(12) 0.0207(12) 0.0044(10) 0.0092(10) 0.0045(10)
N3 0.0262(13) 0.0195(12) 0.0319(14) 0.0111(10) 0.0161(11) 0.0047(10)
N4 0.0282(13) 0.0293(13) 0.0192(12) 0.0075(10) 0.0112(11) 0.0016(11)
N5 0.0190(11) 0.0166(11) 0.0186(12) 0.0014(9) 0.0067(10) -0.0011(9)
N6 0.0188(11) 0.0166(11) 0.0177(12) 0.0039(9) 0.0066(9) 0.0022(9)
N7 0.0186(11) 0.0185(11) 0.0165(11) -0.0029(9) 0.0085(9) -0.0029(9)
N8 0.0191(11) 0.0197(11) 0.0184(12) -0.0013(9) 0.0086(10) -0.0036(9)
C1 0.0344(17) 0.0263(15) 0.0321(17) -0.0100(13) 0.0137(14) -0.0005(13)
C2 0.0144(13) 0.0210(13) 0.0217(14) -0.0012(11) 0.0079(11) -0.0021(11)
C3 0.0322(17) 0.049(2) 0.0163(15) -0.0034(14) 0.0073(13) -0.0008(15)
C4 0.0292(16) 0.047(2) 0.0178(15) 0.0084(14) 0.0051(13) 0.0048(15)
C5 0.0184(14) 0.0228(14) 0.0300(16) 0.0055(12) 0.0122(12) 0.0024(11)
C6 0.0170(13) 0.0176(13) 0.0296(16) 0.0011(11) 0.0123(12) -0.0009(11)
C7 0.0265(15) 0.0214(14) 0.0371(18) -0.0024(13) 0.0169(14) -0.0001(12)
C8 0.0416(19) 0.0188(15) 0.066(3) -0.0044(15) 0.0325(19) 0.0042(14)
C9 0.0370(18) 0.0226(16) 0.065(3) 0.0141(16) 0.0281(18) 0.0128(14)
C10 0.0280(16) 0.0323(17) 0.043(2) 0.0142(15) 0.0169(15) 0.0097(14)
C11 0.0423(19) 0.0206(15) 0.0411(19) 0.0061(13) 0.0221(16) 0.0055(14)
C12 0.0187(13) 0.0202(13) 0.0246(15) 0.0063(11) 0.0120(12) 0.0016(11)
C13 0.0316(17) 0.0348(18) 0.0344(18) 0.0221(14) 0.0164(15) 0.0093(14)
C14 0.0354(17) 0.0401(18) 0.0235(16) 0.0165(14) 0.0135(14) 0.0070(15)
C15 0.0233(14) 0.0303(15) 0.0191(15) 0.0001(12) 0.0096(12) 0.0003(12)
C16 0.0158(13) 0.0256(14) 0.0215(14) -0.0014(11) 0.0100(11) -0.0010(11)
C17 0.0230(14) 0.0270(15) 0.0259(16) -0.0032(12) 0.0116(13) 0.0001(12)
C18 0.0359(18) 0.0317(17) 0.040(2) -0.0112(15) 0.0190(16) 0.0026(14)
C19 0.052(2) 0.050(2) 0.0271(18) -0.0154(16) 0.0185(16) 0.0008(18)
C20 0.045(2) 0.048(2) 0.0201(16) 0.0009(14) 0.0142(15) 0.0034(16)
C21 0.0239(14) 0.0165(13) 0.0150(13) 0.0018(10) 0.0075(11) 0.0015(11)
C22 0.0228(14) 0.0197(13) 0.0138(13) 0.0017(11) 0.0059(11) -0.0028(11)
C23 0.0257(15) 0.0187(14) 0.0281(16) 0.0008(12) 0.0092(13) -0.0024(12)
C24 0.0264(16) 0.0317(17) 0.0364(18) 0.0010(14) 0.0140(14) -0.0061(13)
C25 0.0374(17) 0.0250(15) 0.0296(17) 0.0007(13) 0.0124(14) -0.0135(14)
C26 0.0424(18) 0.0163(13) 0.0232(15) -0.0043(12) 0.0131(14) -0.0046(13)
C27 0.0298(15) 0.0231(14) 0.0228(15) -0.0020(12) 0.0126(13) -0.0015(12)
C28 0.0207(13) 0.0143(12) 0.0204(14) 0.0011(11) 0.0050(11) 0.0023(11)
C29 0.0289(16) 0.0293(16) 0.0228(16) -0.0003(12) 0.0080(13) 0.0023(13)
C30 0.0375(19) 0.0400(19) 0.0256(17) 0.0027(14) -0.0017(15) 0.0042(15)
C31 0.0252(17) 0.043(2) 0.041(2) 0.0010(16) -0.0039(15) -0.0023(15)
C32 0.0235(16) 0.0371(19) 0.056(2) 0.0104(17) 0.0157(16) 0.0015(14)
C33 0.0225(15) 0.0286(15) 0.0307(17) 0.0088(13) 0.0091(13) 0.0027(12)
C34 0.0198(13) 0.0185(13) 0.0158(13) -0.0012(11) 0.0064(11) 0.0017(11)
C35 0.0249(14) 0.0131(12) 0.0201(14) -0.0059(10) 0.0114(12) -0.0045(11)
C36 0.0257(15) 0.0209(14) 0.0260(16) -0.0003(12) 0.0121(13) 0.0013(12)
C37 0.048(2) 0.0221(15) 0.0276(17) 0.0054(12) 0.0174(15) 0.0016(14)
C38 0.052(2) 0.0286(16) 0.0317(18) -0.0002(13) 0.0288(16) -0.0106(15)
C39 0.0317(17) 0.0427(19) 0.0340(18) -0.0030(15) 0.0217(15) -0.0108(14)
C40 0.0238(15) 0.0313(16) 0.0218(15) -0.0020(12) 0.0084(12) -0.0063(12)
C41 0.0217(14) 0.0177(13) 0.0194(14) 0.0002(11) 0.0077(12) -0.0035(11)
C42 0.0249(15) 0.0261(15) 0.0338(17) -0.0027(13) 0.0127(14) -0.0035(12)
C43 0.0425(19) 0.0225(15) 0.0411(19) -0.0073(14) 0.0168(16) -0.0072(14)
C44 0.0345(18) 0.0326(17) 0.046(2) -0.0044(15) 0.0150(16) -0.0173(15)
C45 0.0290(17) 0.0408(19) 0.044(2) -0.0045(15) 0.0213(16) -0.0134(14)
C46 0.0303(16) 0.0298(16) 0.0336(17) -0.0026(13) 0.0198(14) -0.0075(13)
N9 0.069(3) 0.110(4) 0.087(3) -0.023(3) 0.027(3) 0.029(3)
C47 0.072(3) 0.049(2) 0.056(3) -0.007(2) 0.034(2) 0.015(2)
C48 0.095(4) 0.045(2) 0.055(3) -0.003(2) 0.031(3) 0.007(2)

loop_
_atom_type_symbol
_atom_type_description
_atom_type_scat_dispersion_real
_atom_type_scat_dispersion_imag
_atom_type_scat_source
C C 0.0033 0.0016 'International Tables Vol C Tables 4.2.6.8 and 6.1.1.4'
H H 0.0000 0.0000 'International Tables Vol C Tables 4.2.6.8 and 6.1.1.4'
N N 0.0061 0.0033 'International Tables Vol C Tables 4.2.6.8 and 6.1.1.4'
Pd Pd -0.9988 1.0072 'International Tables Vol C Tables 4.2.6.8 and 6.1.1.4'

loop_
_geom_angle_atom_site_label_1
_geom_angle_atom_site_label_2
_geom_angle_atom_site_label_3
_geom_angle
_geom_angle_site_symmetry_1
_geom_angle_site_symmetry_3
_geom_angle_publ_flag
C2 Pd1 C6 79.94(11) . . ?
C2 Pd1 N7 170.94(10) . . ?
C6 Pd1 N7 92.68(10) . . ?
C2 Pd1 N5 101.17(10) . . ?
C6 Pd1 N5 177.77(9) . . ?
N7 Pd1 N5 86.39(8) . . ?
C2 Pd1 Pd2 94.31(7) . . ?
C6 Pd1 Pd2 101.43(7) . . ?
N7 Pd1 Pd2 81.94(6) . . ?
N5 Pd1 Pd2 80.46(6) . . ?
C12 Pd2 C16 79.88(11) . . ?
C12 Pd2 N6 170.92(10) . . ?
C16 Pd2 N6 92.05(10) . . ?
C12 Pd2 N8 101.08(10) . . ?
C16 Pd2 N8 178.09(10) . . ?
N6 Pd2 N8 87.10(9) . . ?
C12 Pd2 Pd1 95.99(7) . . ?
C16 Pd2 Pd1 101.77(7) . . ?
N6 Pd2 Pd1 81.47(6) . . ?
N8 Pd2 Pd1 79.80(6) . . ?
C2 N1 C3 110.8(2) . . ?
C2 N1 C1 125.7(2) . . ?
C3 N1 C1 123.5(2) . . ?
C2 N2 C4 111.3(2) . . ?
C2 N2 C5 116.6(2) . . ?
C4 N2 C5 132.1(2) . . ?
C12 N3 C13 110.6(3) . . ?
C12 N3 C11 125.5(2) . . ?
C13 N3 C11 123.9(2) . . ?
C12 N4 C14 111.2(3) . . ?
C12 N4 C15 116.4(2) . . ?
C14 N4 C15 132.5(3) . . ?
C21 N5 C22 117.2(2) . . ?
C21 N5 Pd1 120.52(17) . . ?
C22 N5 Pd1 121.00(17) . . ?
C21 N6 C28 118.4(2) . . ?
C21 N6 Pd2 123.43(18) . . ?
C28 N6 Pd2 118.19(17) . . ?
C34 N7 C35 116.8(2) . . ?
C34 N7 Pd1 122.26(17) . . ?
C35 N7 Pd1 120.83(17) . . ?
C34 N8 C41 116.0(2) . . ?
C34 N8 Pd2 120.64(18) . . ?
C41 N8 Pd2 122.00(16) . . ?
N1 C1 H1A 109.5 . . ?
N1 C1 H1B 109.5 . . ?
H1A C1 H1B 109.5 . . ?
N1 C1 H1C 109.5 . . ?
H1A C1 H1C 109.5 . . ?
H1B C1 H1C 109.5 . . ?
N1 C2 N2 104.2(2) . . ?
N1 C2 Pd1 140.5(2) . . ?
N2 C2 Pd1 114.85(19) . . ?
C4 C3 N1 107.6(3) . . ?
C4 C3 H3 126.2 . . ?
N1 C3 H3 126.2 . . ?
C3 C4 N2 106.1(3) . . ?
C3 C4 H4 126.9 . . ?
N2 C4 H4 126.9 . . ?
C10 C5 C6 123.9(3) . . ?
C10 C5 N2 123.3(3) . . ?
C6 C5 N2 112.8(2) . . ?
C7 C6 C5 116.1(3) . . ?
C7 C6 Pd1 128.7(2) . . ?
C5 C6 Pd1 115.1(2) . . ?
C6 C7 C8 121.0(3) . . ?
C6 C7 H7 119.5 . . ?
C8 C7 H7 119.5 . . ?
C9 C8 C7 120.9(3) . . ?
C9 C8 H8 119.6 . . ?
C7 C8 H8 119.6 . . ?
C8 C9 C10 119.8(3) . . ?
C8 C9 H9 120.1 . . ?
C10 C9 H9 120.1 . . ?
C5 C10 C9 118.2(3) . . ?
C5 C10 H10 120.9 . . ?
C9 C10 H10 120.9 . . ?
N3 C11 H11A 109.5 . . ?
N3 C11 H11B 109.5 . . ?
H11A C11 H11B 109.5 . . ?
N3 C11 H11C 109.5 . . ?
H11A C11 H11C 109.5 . . ?
H11B C11 H11C 109.5 . . ?
N3 C12 N4 104.3(2) . . ?
N3 C12 Pd2 139.6(2) . . ?
N4 C12 Pd2 115.26(19) . . ?
C14 C13 N3 107.4(3) . . ?
C14 C13 H13 126.3 . . ?
N3 C13 H13 126.3 . . ?
C13 C14 N4 106.6(3) . . ?
C13 C14 H14 126.7 . . ?
N4 C14 H14 126.7 . . ?
C20 C15 C16 124.1(3) . . ?
C20 C15 N4 123.4(3) . . ?
C16 C15 N4 112.5(2) . . ?
C17 C16 C15 115.7(3) . . ?
C17 C16 Pd2 128.9(2) . . ?
C15 C16 Pd2 115.3(2) . . ?
C16 C17 C18 121.6(3) . . ?
C16 C17 H17 119.2 . . ?
C18 C17 H17 119.2 . . ?
C19 C18 C17 120.5(3) . . ?
C19 C18 H18 119.8 . . ?
C17 C18 H18 119.8 . . ?
C18 C19 C20 120.4(3) . . ?
C18 C19 H19 119.8 . . ?
C20 C19 H19 119.8 . . ?
C15 C20 C19 117.8(3) . . ?
C15 C20 H20 121.1 . . ?
C19 C20 H20 121.1 . . ?
N6 C21 N5 125.1(2) . . ?
N6 C21 H21 117.5 . . ?
N5 C21 H21 117.5 . . ?
C23 C22 C27 118.6(3) . . ?
C23 C22 N5 119.2(2) . . ?
C27 C22 N5 122.2(2) . . ?
C24 C23 C22 120.6(3) . . ?
C24 C23 H23 119.7 . . ?
C22 C23 H23 119.7 . . ?
C25 C24 C23 120.7(3) . . ?
C25 C24 H24 119.6 . . ?
C23 C24 H24 119.6 . . ?
C24 C25 C26 119.1(3) . . ?
C24 C25 H25 120.4 . . ?
C26 C25 H25 120.4 . . ?
C25 C26 C27 121.0(3) . . ?
C25 C26 H26 119.5 . . ?
C27 C26 H26 119.5 . . ?
C26 C27 C22 119.9(3) . . ?
C26 C27 H27 120.0 . . ?
C22 C27 H27 120.0 . . ?
C33 C28 C29 118.7(3) . . ?
C33 C28 N6 119.1(2) . . ?
C29 C28 N6 122.2(2) . . ?
C28 C29 C30 120.3(3) . . ?
C28 C29 H29 119.8 . . ?
C30 C29 H29 119.8 . . ?
C31 C30 C29 120.1(3) . . ?
C31 C30 H30 120.0 . . ?
C29 C30 H30 120.0 . . ?
C32 C31 C30 119.8(3) . . ?
C32 C31 H31 120.1 . . ?
C30 C31 H31 120.1 . . ?
C31 C32 C33 120.7(3) . . ?
C31 C32 H32 119.6 . . ?
C33 C32 H32 119.6 . . ?
C32 C33 C28 120.4(3) . . ?
C32 C33 H33 119.8 . . ?
C28 C33 H33 119.8 . . ?
N8 C34 N7 125.5(2) . . ?
N8 C34 H34 117.2 . . ?
N7 C34 H34 117.2 . . ?
C36 C35 C40 118.4(3) . . ?
C36 C35 N7 122.2(2) . . ?
C40 C35 N7 119.4(2) . . ?
C37 C36 C35 121.0(3) . . ?
C37 C36 H36 119.5 . . ?
C35 C36 H36 119.5 . . ?
C38 C37 C36 120.0(3) . . ?
C38 C37 H37 120.0 . . ?
C36 C37 H37 120.0 . . ?
C37 C38 C39 119.6(3) . . ?
C37 C38 H38 120.2 . . ?
C39 C38 H38 120.2 . . ?
C40 C39 C38 120.9(3) . . ?
C40 C39 H39 119.5 . . ?
C38 C39 H39 119.5 . . ?
C39 C40 C35 120.1(3) . . ?
C39 C40 H40 120.0 . . ?
C35 C40 H40 120.0 . . ?
C42 C41 C46 118.4(3) . . ?
C42 C41 N8 122.6(2) . . ?
C46 C41 N8 119.0(2) . . ?
C41 C42 C43 121.1(3) . . ?
C41 C42 H42 119.4 . . ?
C43 C42 H42 119.4 . . ?
C44 C43 C42 119.9(3) . . ?
C44 C43 H43 120.1 . . ?
C42 C43 H43 120.1 . . ?
C43 C44 C45 119.3(3) . . ?
C43 C44 H44 120.3 . . ?
C45 C44 H44 120.3 . . ?
C44 C45 C46 120.9(3) . . ?
C44 C45 H45 119.6 . . ?
C46 C45 H45 119.6 . . ?
C45 C46 C41 120.4(3) . . ?
C45 C46 H46 119.8 . . ?
C41 C46 H46 119.8 . . ?
N9 C47 C48 179.0(6) . . ?
C47 C48 H48A 109.5 . . ?
C47 C48 H48B 109.5 . . ?
H48A C48 H48B 109.5 . . ?
C47 C48 H48C 109.5 . . ?
H48A C48 H48C 109.5 . . ?
H48B C48 H48C 109.5 . . ?

loop_
_geom_bond_atom_site_label_1
_geom_bond_atom_site_label_2
_geom_bond_distance
_geom_bond_site_symmetry_2
_geom_bond_publ_flag
Pd1 C2 1.995(3) . ?
Pd1 C6 2.006(3) . ?
Pd1 N7 2.079(2) . ?
Pd1 N5 2.140(2) . ?
Pd1 Pd2 2.8851(5) . ?
Pd2 C12 1.988(3) . ?
Pd2 C16 2.004(3) . ?
Pd2 N6 2.082(2) . ?
Pd2 N8 2.142(2) . ?
N1 C2 1.345(3) . ?
N1 C3 1.381(4) . ?
N1 C1 1.460(4) . ?
N2 C2 1.364(3) . ?
N2 C4 1.377(4) . ?
N2 C5 1.415(4) . ?
N3 C12 1.358(3) . ?
N3 C13 1.383(4) . ?
N3 C11 1.454(4) . ?
N4 C12 1.360(4) . ?
N4 C14 1.379(4) . ?
N4 C15 1.419(4) . ?
N5 C21 1.323(3) . ?
N5 C22 1.411(3) . ?
N6 C21 1.315(3) . ?
N6 C28 1.415(3) . ?
N7 C34 1.322(3) . ?
N7 C35 1.411(3) . ?
N8 C34 1.315(3) . ?
N8 C41 1.419(3) . ?
C1 H1A 0.9800 . ?
C1 H1B 0.9800 . ?
C1 H1C 0.9800 . ?
C3 C4 1.337(5) . ?
C3 H3 0.9500 . ?
C4 H4 0.9500 . ?
C5 C10 1.386(4) . ?
C5 C6 1.399(4) . ?
C6 C7 1.393(4) . ?
C7 C8 1.396(4) . ?
C7 H7 0.9500 . ?
C8 C9 1.381(5) . ?
C8 H8 0.9500 . ?
C9 C10 1.389(5) . ?
C9 H9 0.9500 . ?
C10 H10 0.9500 . ?
C11 H11A 0.9800 . ?
C11 H11B 0.9800 . ?
C11 H11C 0.9800 . ?
C13 C14 1.339(5) . ?
C13 H13 0.9500 . ?
C14 H14 0.9500 . ?
C15 C20 1.383(4) . ?
C15 C16 1.403(4) . ?
C16 C17 1.394(4) . ?
C17 C18 1.394(4) . ?
C17 H17 0.9500 . ?
C18 C19 1.373(5) . ?
C18 H18 0.9500 . ?
C19 C20 1.394(5) . ?
C19 H19 0.9500 . ?
C20 H20 0.9500 . ?
C21 H21 0.9500 . ?
C22 C23 1.394(4) . ?
C22 C27 1.400(4) . ?
C23 C24 1.389(4) . ?
C23 H23 0.9500 . ?
C24 C25 1.379(4) . ?
C24 H24 0.9500 . ?
C25 C26 1.384(4) . ?
C25 H25 0.9500 . ?
C26 C27 1.390(4) . ?
C26 H26 0.9500 . ?
C27 H27 0.9500 . ?
C28 C33 1.391(4) . ?
C28 C29 1.392(4) . ?
C29 C30 1.399(4) . ?
C29 H29 0.9500 . ?
C30 C31 1.378(5) . ?
C30 H30 0.9500 . ?
C31 C32 1.374(5) . ?
C31 H31 0.9500 . ?
C32 C33 1.385(4) . ?
C32 H32 0.9500 . ?
C33 H33 0.9500 . ?
C34 H34 0.9500 . ?
C35 C36 1.394(4) . ?
C35 C40 1.402(4) . ?
C36 C37 1.390(4) . ?
C36 H36 0.9500 . ?
C37 C38 1.379(5) . ?
C37 H37 0.9500 . ?
C38 C39 1.384(5) . ?
C38 H38 0.9500 . ?
C39 C40 1.383(4) . ?
C39 H39 0.9500 . ?
C40 H40 0.9500 . ?
C41 C42 1.388(4) . ?
C41 C46 1.393(4) . ?
C42 C43 1.396(4) . ?
C42 H42 0.9500 . ?
C43 C44 1.380(5) . ?
C43 H43 0.9500 . ?
C44 C45 1.385(5) . ?
C44 H44 0.9500 . ?
C45 C46 1.387(4) . ?
C45 H45 0.9500 . ?
C46 H46 0.9500 . ?
N9 C47 1.133(6) . ?
C47 C48 1.432(6) . ?
C48 H48A 0.9800 . ?
C48 H48B 0.9800 . ?
C48 H48C 0.9800 . ?

loop_
_geom_torsion_atom_site_label_1
_geom_torsion_atom_site_label_2
_geom_torsion_atom_site_label_3
_geom_torsion_atom_site_label_4
_geom_torsion
_geom_torsion_site_symmetry_1
_geom_torsion_site_symmetry_2
_geom_torsion_site_symmetry_3
_geom_torsion_site_symmetry_4
_geom_torsion_publ_flag
C3 N1 C2 N2 -0.1(3) . . . . ?
C1 N1 C2 N2 178.9(2) . . . . ?
C3 N1 C2 Pd1 -171.7(2) . . . . ?
C1 N1 C2 Pd1 7.4(5) . . . . ?
C4 N2 C2 N1 0.1(3) . . . . ?
C5 N2 C2 N1 -179.9(2) . . . . ?
C4 N2 C2 Pd1 174.15(19) . . . . ?
C5 N2 C2 Pd1 -5.9(3) . . . . ?
C2 N1 C3 C4 0.1(3) . . . . ?
C1 N1 C3 C4 -178.9(3) . . . . ?
N1 C3 C4 N2 -0.1(3) . . . . ?
C2 N2 C4 C3 0.0(3) . . . . ?
C5 N2 C4 C3 -180.0(3) . . . . ?
C2 N2 C5 C10 179.9(3) . . . . ?
C4 N2 C5 C10 -0.1(5) . . . . ?
C2 N2 C5 C6 0.1(3) . . . . ?
C4 N2 C5 C6 -179.9(3) . . . . ?
C10 C5 C6 C7 4.1(4) . . . . ?
N2 C5 C6 C7 -176.0(2) . . . . ?
C10 C5 C6 Pd1 -174.1(2) . . . . ?
N2 C5 C6 Pd1 5.7(3) . . . . ?
C5 C6 C7 C8 -1.9(4) . . . . ?
Pd1 C6 C7 C8 176.1(2) . . . . ?
C6 C7 C8 C9 -1.5(5) . . . . ?
C7 C8 C9 C10 2.8(5) . . . . ?
C6 C5 C10 C9 -2.9(4) . . . . ?
N2 C5 C10 C9 177.3(3) . . . . ?
C8 C9 C10 C5 -0.7(5) . . . . ?
C13 N3 C12 N4 1.3(3) . . . . ?
C11 N3 C12 N4 -178.5(2) . . . . ?
C13 N3 C12 Pd2 -166.8(2) . . . . ?
C11 N3 C12 Pd2 13.4(5) . . . . ?
C14 N4 C12 N3 -1.2(3) . . . . ?
C15 N4 C12 N3 179.9(2) . . . . ?
C14 N4 C12 Pd2 170.37(19) . . . . ?
C15 N4 C12 Pd2 -8.6(3) . . . . ?
C12 N3 C13 C14 -1.0(3) . . . . ?
C11 N3 C13 C14 178.8(3) . . . . ?
N3 C13 C14 N4 0.3(3) . . . . ?
C12 N4 C14 C13 0.6(3) . . . . ?
C15 N4 C14 C13 179.3(3) . . . . ?
C12 N4 C15 C20 -175.1(3) . . . . ?
C14 N4 C15 C20 6.1(5) . . . . ?
C12 N4 C15 C16 4.4(3) . . . . ?
C14 N4 C15 C16 -174.3(3) . . . . ?
C20 C15 C16 C17 0.2(4) . . . . ?
N4 C15 C16 C17 -179.3(2) . . . . ?
C20 C15 C16 Pd2 -178.7(2) . . . . ?
N4 C15 C16 Pd2 1.8(3) . . . . ?
C15 C16 C17 C18 0.6(4) . . . . ?
Pd2 C16 C17 C18 179.3(2) . . . . ?
C16 C17 C18 C19 -0.8(5) . . . . ?
C17 C18 C19 C20 0.1(5) . . . . ?
C16 C15 C20 C19 -0.9(5) . . . . ?
N4 C15 C20 C19 178.6(3) . . . . ?
C18 C19 C20 C15 0.7(5) . . . . ?
C28 N6 C21 N5 169.6(2) . . . . ?
Pd2 N6 C21 N5 -8.2(4) . . . . ?
C22 N5 C21 N6 171.8(2) . . . . ?
Pd1 N5 C21 N6 -21.0(4) . . . . ?
C21 N5 C22 C23 139.8(3) . . . . ?
Pd1 N5 C22 C23 -27.4(3) . . . . ?
C21 N5 C22 C27 -41.5(4) . . . . ?
Pd1 N5 C22 C27 151.3(2) . . . . ?
C27 C22 C23 C24 1.2(4) . . . . ?
N5 C22 C23 C24 180.0(3) . . . . ?
C22 C23 C24 C25 -0.1(5) . . . . ?
C23 C24 C25 C26 -0.9(5) . . . . ?
C24 C25 C26 C27 0.9(5) . . . . ?
C25 C26 C27 C22 0.1(4) . . . . ?
C23 C22 C27 C26 -1.2(4) . . . . ?
N5 C22 C27 C26 -179.9(3) . . . . ?
C21 N6 C28 C33 137.5(3) . . . . ?
Pd2 N6 C28 C33 -44.5(3) . . . . ?
C21 N6 C28 C29 -44.9(4) . . . . ?
Pd2 N6 C28 C29 133.0(2) . . . . ?
C33 C28 C29 C30 -0.8(4) . . . . ?
N6 C28 C29 C30 -178.4(3) . . . . ?
C28 C29 C30 C31 0.1(5) . . . . ?
C29 C30 C31 C32 0.4(5) . . . . ?
C30 C31 C32 C33 -0.4(5) . . . . ?
C31 C32 C33 C28 -0.3(5) . . . . ?
C29 C28 C33 C32 0.8(4) . . . . ?
N6 C28 C33 C32 178.5(3) . . . . ?
C41 N8 C34 N7 171.0(2) . . . . ?
Pd2 N8 C34 N7 -22.2(4) . . . . ?
C35 N7 C34 N8 168.7(3) . . . . ?
Pd1 N7 C34 N8 -8.2(4) . . . . ?
C34 N7 C35 C36 -43.6(3) . . . . ?
Pd1 N7 C35 C36 133.4(2) . . . . ?
C34 N7 C35 C40 135.7(3) . . . . ?
Pd1 N7 C35 C40 -47.4(3) . . . . ?
C40 C35 C36 C37 -1.6(4) . . . . ?
N7 C35 C36 C37 177.7(3) . . . . ?
C35 C36 C37 C38 0.0(4) . . . . ?
C36 C37 C38 C39 1.0(5) . . . . ?
C37 C38 C39 C40 -0.4(5) . . . . ?
C38 C39 C40 C35 -1.2(5) . . . . ?
C36 C35 C40 C39 2.2(4) . . . . ?
N7 C35 C40 C39 -177.1(3) . . . . ?
C34 N8 C41 C42 -41.6(4) . . . . ?
Pd2 N8 C41 C42 151.9(2) . . . . ?
C34 N8 C41 C46 139.9(3) . . . . ?
Pd2 N8 C41 C46 -26.6(3) . . . . ?
C46 C41 C42 C43 -2.2(4) . . . . ?
N8 C41 C42 C43 179.2(3) . . . . ?
C41 C42 C43 C44 0.3(5) . . . . ?
C42 C43 C44 C45 1.1(5) . . . . ?
C43 C44 C45 C46 -0.6(5) . . . . ?
C44 C45 C46 C41 -1.4(5) . . . . ?
C42 C41 C46 C45 2.8(4) . . . . ?
N8 C41 C46 C45 -178.7(3) . . . . ?
